data_1552921
loop_
_publ_author_name
'Razzoqova, Surayyo Razzoqovna'
'Kadirova, Shaxnoza'
'Ashurov, Jamshid Mengnorovich'
'Rakhmonova, Dilnoza Salamovna'
'Ziyaev, Abdukhakim'
'Parpiev, Nusrat Agzamovich'

_publ_section_title
;
 5-(3-Hydroxyphenyl)-1,3,4-oxadiazole-2(3<i>H</i>)-thione hemihydrate
;
_journal_coeditor_code WM4116
_journal_issue 11
_journal_name_full IUCrData
_journal_page_first x191532
_journal_paper_doi 10.1107/S2414314619015323
_journal_volume 4
_journal_year 2019
_chemical_formula_iupac 'C8 H6 N2 O2 S, 0.5(H2 O)'
_chemical_formula_moiety 'C8 H6 N2 O2 S, 0.5(H2 O)'
_chemical_formula_sum 'C8 H7 N2 O2.5 S'
_chemical_formula_weight 203.21
_chemical_name_systematic
;
5-(3-Hydroxyphenyl)-1,3,4-oxadiazole-2(3<i>H</i>)-thione hemihydrate
;
_space_group_crystal_system monoclinic
_space_group_IT_number 15
_space_group_name_Hall '-I 2ya'
_space_group_name_H-M_alt 'I 1 2/a 1'
_atom_sites_solution_hydrogens mixed
_audit_creation_method SHELXL-2018/3
_cell_angle_alpha 90
_cell_angle_beta 97.512(7)
_cell_angle_gamma 90
_cell_formula_units_Z 8
_cell_length_a 16.3881(12)
_cell_length_b 4.6912(3)
_cell_length_c 22.4928(18)
_cell_measurement_reflns_used 1053
_cell_measurement_temperature 293(2)
_cell_measurement_theta_max 74.1790
_cell_measurement_theta_min 5.4340
_cell_volume 1714.4(2)
_computing_cell_refinement
;
CrysAlis PRO (Rigaku OD, 2015)
;
_computing_data_collection
;
CrysAlis PRO (Rigaku OD, 2015)
;
_computing_data_reduction
;
CrysAlis PRO (Rigaku OD, 2015)
;
_computing_molecular_graphics
;
Mercury (Macrae <i>et al.</i>,  2006)
;
_computing_publication_material
;
publCIF (Westrip, 2010)
;
_computing_structure_refinement
;
SHELXL2014 (Sheldrick, 2015b)
;
_computing_structure_solution
;
SHELXT (Sheldrick, 2015a)
;
_diffrn_ambient_temperature 293(2)
_diffrn_detector_area_resol_mean 10.2576
_diffrn_measured_fraction_theta_full 0.999
_diffrn_measured_fraction_theta_max 0.985
_diffrn_measurement_device_type 'Rigaku Xcalibur Ruby'
_diffrn_measurement_method '\w scans'
_diffrn_radiation_type CuK\a
_diffrn_radiation_wavelength 1.54184
_diffrn_reflns_av_R_equivalents 0.0610
_diffrn_reflns_av_unetI/netI 0.0504
_diffrn_reflns_limit_h_max 20
_diffrn_reflns_limit_h_min -18
_diffrn_reflns_limit_k_max 5
_diffrn_reflns_limit_k_min -4
_diffrn_reflns_limit_l_max 27
_diffrn_reflns_limit_l_min -27
_diffrn_reflns_number 5850
_diffrn_reflns_theta_full 67.684
_diffrn_reflns_theta_max 76.063
_diffrn_reflns_theta_min 3.965
_exptl_absorpt_coefficient_mu 3.173
_exptl_absorpt_correction_T_max 1.00000
_exptl_absorpt_correction_T_min 0.95342
_exptl_absorpt_correction_type multi-scan
_exptl_absorpt_process_details
;
(CrysAlis PRO; Rigaku OD, 2015)
;
_exptl_crystal_colour colourless
_exptl_crystal_density_diffrn 1.575
_exptl_crystal_description block
_exptl_crystal_F_000 840
_exptl_crystal_size_max 0.4
_exptl_crystal_size_mid 0.28
_exptl_crystal_size_min 0.2
_refine_diff_density_max 0.221
_refine_diff_density_min -0.226
_refine_ls_extinction_method none
_refine_ls_goodness_of_fit_ref 1.040
_refine_ls_hydrogen_treatment mixed
_refine_ls_matrix_type full
_refine_ls_number_parameters 128
_refine_ls_number_reflns 1767
_refine_ls_number_restraints 0
_refine_ls_restrained_S_all 1.040
_refine_ls_R_factor_all 0.0704
_refine_ls_R_factor_gt 0.0429
_refine_ls_shift/su_max 0.000
_refine_ls_shift/su_mean 0.000
_refine_ls_structure_factor_coef Fsqd
_refine_ls_weighting_details 'w=1/[\s^2^(Fo^2^)+(0.0512P)^2^] where P=(Fo^2^+2Fc^2^)/3'
_refine_ls_weighting_scheme calc
_refine_ls_wR_factor_gt 0.0995
_refine_ls_wR_factor_ref 0.1167
_reflns_number_gt 1256
_reflns_number_total 1767
_reflns_threshold_expression 'I > 2\s(I)'
_cod_data_source_file wm4116sup1.cif
_cod_data_source_block I
_cod_depositor_comments
;

2022-09-15
Z value and formula fixed to values more according to usual
chemical conventions.                 miguel
;
_cod_original_formula_sum 'C16 H14 N4 O5 S2'
_cod_original_formula_weight 406.43
_cod_original_formula_moiety '2(C8 H6 N2 O2 S), H2 O'
_cod_original_formula_iupac '2C8 H6 N2 O2 S, H2 O'
_cod_original_formula_units_Z 4
_cod_original_sg_symbol_H-M 'I 2/a'
_cod_database_code 1552921
_shelx_space_group_comment
;
The symmetry employed for this shelxl refinement is uniquely defined
by the following loop, which should always be used as a source of
symmetry information in preference to the above space-group names.
They are only intended as comments.
;

loop_
_space_group_symop_operation_xyz
'x, y, z'
'-x+1/2, y, -z'
'x+1/2, y+1/2, z+1/2'
'-x+1, y+1/2, -z+1/2'
'-x, -y, -z'
'x-1/2, -y, z'
'-x+1/2, -y+1/2, -z+1/2'
'x, -y+1/2, z+1/2'

loop_
_atom_site_type_symbol
_atom_site_label
_atom_site_fract_x
_atom_site_fract_y
_atom_site_fract_z
_atom_site_U_iso_or_equiv
_atom_site_adp_type
_atom_site_calc_flag
_atom_site_occupancy
S S1 0.67502(4) 1.34393(15) 0.35767(3) 0.0449(2) Uani d 1
O O1 0.55444(11) 0.9588(4) 0.35221(8) 0.0373(4) Uani d 1
O O2 0.32072(15) 0.0756(5) 0.42672(10) 0.0555(6) Uani d 1
H H2 0.290571 -0.045956 0.409275 0.083 Uiso calc 1
O O1W 0.750000 1.3852(8) 0.500000 0.0597(9) Uani d 1
N N1 0.60967(15) 1.0310(5) 0.44201(11) 0.0447(6) Uani d 1
H H1 0.640309 1.100099 0.472576 0.054 Uiso calc 1
N N0AA 0.55104(15) 0.8229(5) 0.44618(11) 0.0452(6) Uani d 1
C C2 0.51961(16) 0.7884(6) 0.39152(11) 0.0361(6) Uani d 1
C C3 0.45590(16) 0.5862(5) 0.36792(12) 0.0365(6) Uani d 1
C C8 0.41731(17) 0.4239(6) 0.40779(13) 0.0392(6) Uani d 1
H H8 0.431399 0.446199 0.448938 0.047 Uiso calc 1
C C1 0.61390(16) 1.1129(6) 0.38633(12) 0.0380(6) Uani d 1
C C7 0.35775(17) 0.2289(6) 0.38559(13) 0.0401(6) Uani d 1
C C4 0.43517(18) 0.5516(6) 0.30612(13) 0.0435(7) Uani d 1
H H4 0.461017 0.659969 0.279433 0.052 Uiso calc 1
C C6 0.33699(18) 0.1922(6) 0.32463(13) 0.0447(7) Uani d 1
H H6 0.297161 0.059244 0.310210 0.054 Uiso calc 1
C C5 0.37544(19) 0.3532(7) 0.28508(13) 0.0480(7) Uani d 1
H H5 0.361217 0.328550 0.244007 0.058 Uiso calc 1
H H1W 0.742(3) 1.497(8) 0.4702(18) 0.086(14) Uiso d 1

loop_
_atom_site_aniso_label
_atom_site_aniso_U_11
_atom_site_aniso_U_22
_atom_site_aniso_U_33
_atom_site_aniso_U_12
_atom_site_aniso_U_13
_atom_site_aniso_U_23
S1 0.0410(4) 0.0408(4) 0.0533(4) -0.0028(3) 0.0071(3) 0.0054(3)
O1 0.0366(9) 0.0366(9) 0.0384(10) -0.0010(8) 0.0037(7) 0.0026(8)
O2 0.0563(13) 0.0618(15) 0.0488(12) -0.0194(10) 0.0080(10) -0.0006(10)
O1W 0.078(2) 0.055(2) 0.0451(18) 0.000 0.0046(17) 0.000
N1 0.0464(14) 0.0494(14) 0.0372(12) -0.0080(11) 0.0013(10) -0.0030(11)
N0AA 0.0479(14) 0.0479(14) 0.0402(12) -0.0076(11) 0.0074(10) 0.0005(11)
C2 0.0390(14) 0.0355(13) 0.0350(13) 0.0023(10) 0.0094(11) 0.0024(11)
C3 0.0350(13) 0.0328(13) 0.0426(15) 0.0039(10) 0.0080(11) 0.0008(10)
C8 0.0390(14) 0.0396(15) 0.0391(14) 0.0003(11) 0.0054(11) -0.0018(11)
C1 0.0346(13) 0.0357(14) 0.0433(15) 0.0035(10) 0.0035(11) -0.0007(11)
C7 0.0381(14) 0.0386(14) 0.0453(15) 0.0012(11) 0.0122(12) 0.0012(12)
C4 0.0464(16) 0.0427(15) 0.0418(15) -0.0032(12) 0.0072(12) 0.0026(12)
C6 0.0402(15) 0.0429(16) 0.0503(17) -0.0027(12) 0.0034(12) -0.0066(13)
C5 0.0516(16) 0.0518(17) 0.0395(15) -0.0033(14) 0.0013(12) -0.0033(14)

loop_
_atom_type_symbol
_atom_type_description
_atom_type_scat_dispersion_real
_atom_type_scat_dispersion_imag
_atom_type_scat_source
C C 0.0181 0.0091 'International Tables Vol C Tables 4.2.6.8 and 6.1.1.4'
H H 0.0000 0.0000 'International Tables Vol C Tables 4.2.6.8 and 6.1.1.4'
N N 0.0311 0.0180 'International Tables Vol C Tables 4.2.6.8 and 6.1.1.4'
O O 0.0492 0.0322 'International Tables Vol C Tables 4.2.6.8 and 6.1.1.4'
S S 0.3331 0.5567 'International Tables Vol C Tables 4.2.6.8 and 6.1.1.4'

loop_
_geom_angle_atom_site_label_1
_geom_angle_atom_site_label_2
_geom_angle_atom_site_label_3
_geom_angle_site_symmetry_3
_geom_angle
C1 O1 C2 . 105.8(2)
C7 O2 H2 . 109.5
H1W O1W H1W 2_656 104(6)
C1 N1 N0AA . 113.2(2)
C1 N1 H1 . 123.4
N0AA N1 H1 . 123.4
C2 N0AA N1 . 102.7(2)
N0AA C2 O1 . 113.4(2)
N0AA C2 C3 . 127.7(2)
O1 C2 C3 . 118.9(2)
C8 C3 C4 . 120.4(3)
C8 C3 C2 . 119.1(2)
C4 C3 C2 . 120.5(2)
C7 C8 C3 . 119.2(3)
C7 C8 H8 . 120.4
C3 C8 H8 . 120.4
N1 C1 O1 . 104.9(2)
N1 C1 S1 . 131.8(2)
O1 C1 S1 . 123.3(2)
O2 C7 C6 . 122.0(3)
O2 C7 C8 . 117.1(3)
C6 C7 C8 . 120.8(3)
C5 C4 C3 . 119.1(3)
C5 C4 H4 . 120.5
C3 C4 H4 . 120.5
C7 C6 C5 . 119.9(3)
C7 C6 H6 . 120.1
C5 C6 H6 . 120.1
C6 C5 C4 . 120.5(3)
C6 C5 H5 . 119.7
C4 C5 H5 . 119.7

loop_
_geom_bond_atom_site_label_1
_geom_bond_atom_site_label_2
_geom_bond_site_symmetry_2
_geom_bond_distance
S1 C1 . 1.662(3)
O1 C1 . 1.366(3)
O1 C2 . 1.371(3)
O2 C7 . 1.374(3)
O2 H2 . 0.8200
O1W H1W . 0.85(4)
O1W H1W 2_656 0.85(4)
N1 C1 . 1.321(4)
N1 N0AA . 1.381(3)
N1 H1 . 0.8600
N0AA C2 . 1.280(4)
C2 C3 . 1.458(4)
C3 C8 . 1.390(4)
C3 C4 . 1.396(4)
C8 C7 . 1.382(4)
C8 H8 . 0.9300
C7 C6 . 1.380(4)
C4 C5 . 1.388(4)
C4 H4 . 0.9300
C6 C5 . 1.380(4)
C6 H6 . 0.9300
C5 H5 . 0.9300

loop_
_geom_hbond_atom_site_label_D
_geom_hbond_atom_site_label_H
_geom_hbond_atom_site_label_A
_geom_hbond_site_symmetry_A
_geom_hbond_distance_DH
_geom_hbond_distance_HA
_geom_hbond_distance_DA
_geom_hbond_angle_DHA
_geom_hbond_publ_flag
N1 H1 O1W . 0.86 2.26 2.995(3) 143.3 yes
N1 H1 O2 5_666 0.86 2.42 3.064(3) 132.5 yes
O1W H1W S1 . 0.85(4) 2.72(4) 3.2814(9) 125(3) yes
O2 H2 S1 6_565 0.82 2.51 3.319(2) 168.1 yes

_cod_database_fobs_code 1552921
